data_7023774
loop_
_publ_author_name
'Krchov\'a, Tereza'
'Kotek, Jan'
'Jir\'ak, Daniel'
'Havl\'i\<ckov\'a, Jana'
'C\'isa\<rov\'a, Ivana'
'Hermann, Petr'

_publ_section_title
;
 Lanthanide(iii) complexes of aminoethyl-DO3A as PARACEST contrast agents
 based on decoordination of the weakly bound amino group.
;
_journal_issue 44
_journal_name_full 'Dalton transactions (Cambridge, England : 2003)'
_journal_page_first 15735
_journal_page_last 15747
_journal_paper_doi 10.1039/c3dt52031e
_journal_volume 42
_journal_year 2013
_chemical_compound_source 'synthesized by the authors'
_chemical_formula_moiety 'C17 H33 N5 O6, 6(H2 O)'
_chemical_formula_sum 'C17 H45 N5 O12'
_chemical_formula_weight 511.58
_chemical_name_systematic
; 
 ? 
;
_space_group_IT_number 14
_symmetry_cell_setting monoclinic
_symmetry_space_group_name_Hall '-P 2yn'
_symmetry_space_group_name_H-M 'P 1 21/n 1'
_atom_sites_solution_hydrogens difmap
_atom_sites_solution_primary direct
_atom_sites_solution_secondary difmap
_audit_creation_method SHELXL-97
_cell_angle_alpha 90.00
_cell_angle_beta 106.573(2)
_cell_angle_gamma 90.00
_cell_formula_units_Z 4
_cell_length_a 9.4479(7)
_cell_length_b 17.7199(14)
_cell_length_c 15.5379(9)
_cell_measurement_reflns_used 8716
_cell_measurement_temperature 150(2)
_cell_measurement_theta_max 27.4983
_cell_measurement_theta_min 2.5259
_cell_volume 2493.2(3)
_computing_cell_refinement 'SAINT V8.27B (Bruker AXS Inc., 2012)'
_computing_data_collection 'Bruker Instrument Service v2012.12.0.0'
_computing_data_reduction 'SAINT V8.27B (Bruker AXS Inc., 2012)'
_computing_structure_refinement 'SHELXL-97 (Sheldrick, 2008)'
_computing_structure_solution 'SHELXS-97 (Sheldrick, 2008)'
_diffrn_ambient_temperature 150(2)
_diffrn_detector_area_resol_mean 8.3333
_diffrn_measured_fraction_theta_full 0.999
_diffrn_measured_fraction_theta_max 0.999
_diffrn_radiation_monochromator graphite
_diffrn_radiation_source 'fine-focus sealed tube'
_diffrn_radiation_type MoK\a
_diffrn_radiation_wavelength 0.71073
_diffrn_reflns_av_R_equivalents 0.0232
_diffrn_reflns_av_sigmaI/netI 0.0237
_diffrn_reflns_limit_h_max 12
_diffrn_reflns_limit_h_min -12
_diffrn_reflns_limit_k_max 23
_diffrn_reflns_limit_k_min -22
_diffrn_reflns_limit_l_max 20
_diffrn_reflns_limit_l_min -20
_diffrn_reflns_number 21324
_diffrn_reflns_theta_full 27.50
_diffrn_reflns_theta_max 27.50
_diffrn_reflns_theta_min 1.79
_exptl_absorpt_coefficient_mu 0.114
_exptl_absorpt_correction_T_max 0.96
_exptl_absorpt_correction_T_min 0.91
_exptl_absorpt_correction_type multi-scan
_exptl_absorpt_process_details 'SADABS V2012/1 (Bruker AXS Inc.)'
_exptl_crystal_colour colourless
_exptl_crystal_density_diffrn 1.363
_exptl_crystal_density_method 'not measured'
_exptl_crystal_description pelet
_exptl_crystal_F_000 1112
_exptl_crystal_size_max 0.49
_exptl_crystal_size_mid 0.46
_exptl_crystal_size_min 0.33
_refine_diff_density_max 0.354
_refine_diff_density_min -0.224
_refine_diff_density_rms 0.046
_refine_ls_extinction_method none
_refine_ls_goodness_of_fit_ref 1.038
_refine_ls_hydrogen_treatment mixed
_refine_ls_matrix_type full
_refine_ls_number_parameters 391
_refine_ls_number_reflns 5723
_refine_ls_number_restraints 0
_refine_ls_restrained_S_all 1.038
_refine_ls_R_factor_all 0.0520
_refine_ls_R_factor_gt 0.0415
_refine_ls_shift/su_max 0.001
_refine_ls_shift/su_mean 0.000
_refine_ls_structure_factor_coef Fsqd
_refine_ls_weighting_details 'calc w=1/[\s^2^(Fo^2^)+(0.0579P)^2^+0.9668P] where P=(Fo^2^+2Fc^2^)/3'
_refine_ls_weighting_scheme calc
_refine_ls_wR_factor_gt 0.1065
_refine_ls_wR_factor_ref 0.1129
_reflns_number_gt 4765
_reflns_number_total 5723
_reflns_threshold_expression >2sigma(I)
_cod_data_source_file c3dt52031e.txt
_cod_data_source_block do3aaeme
_cod_original_sg_symbol_H-M 'P 21/n'
_cod_database_code 7023774

loop_
_symmetry_equiv_pos_as_xyz
'x, y, z'
'-x+1/2, y+1/2, -z+1/2'
'-x, -y, -z'
'x-1/2, -y-1/2, z-1/2'

loop_
_atom_site_label
_atom_site_type_symbol
_atom_site_fract_x
_atom_site_fract_y
_atom_site_fract_z
_atom_site_U_iso_or_equiv
_atom_site_adp_type
_atom_site_occupancy
_atom_site_symmetry_multiplicity
_atom_site_calc_flag
_atom_site_refinement_flags
N1 N 0.14571(12) 0.81107(7) 0.61839(7) 0.0178(2) Uani 1 1 d .
H11 H 0.1942(19) 0.8133(9) 0.6742(12) 0.021(4) Uiso 1 1 d .
C2 C 0.25555(16) 0.80506(8) 0.56469(9) 0.0217(3) Uani 1 1 d .
H21 H 0.2852 0.8563 0.5512 0.026 Uiso 1 1 calc R
H22 H 0.2089 0.7793 0.5070 0.026 Uiso 1 1 calc R
C3 C 0.39083(16) 0.76137(8) 0.61618(9) 0.0216(3) Uani 1 1 d .
H31 H 0.3605 0.7111 0.6325 0.026 Uiso 1 1 calc R
H32 H 0.4569 0.7537 0.5776 0.026 Uiso 1 1 calc R
N4 N 0.47111(12) 0.80198(6) 0.69833(7) 0.0168(2) Uani 1 1 d .
C5 C 0.58250(16) 0.85235(8) 0.67993(9) 0.0221(3) Uani 1 1 d .
H51 H 0.5368 0.8816 0.6247 0.027 Uiso 1 1 calc R
H52 H 0.6632 0.8216 0.6691 0.027 Uiso 1 1 calc R
C6 C 0.64713(15) 0.90683(8) 0.75681(10) 0.0238(3) Uani 1 1 d .
H61 H 0.7152 0.8789 0.8070 0.029 Uiso 1 1 calc R
H62 H 0.7054 0.9458 0.7364 0.029 Uiso 1 1 calc R
N7 N 0.53103(13) 0.94482(7) 0.79025(7) 0.0194(2) Uani 1 1 d .
H71 H 0.470(2) 0.9101(10) 0.7943(11) 0.025(4) Uiso 1 1 d .
C8 C 0.44602(16) 1.00453(8) 0.72787(9) 0.0215(3) Uani 1 1 d .
H81 H 0.4285 0.9879 0.6649 0.026 Uiso 1 1 calc R
H82 H 0.5044 1.0518 0.7362 0.026 Uiso 1 1 calc R
C9 C 0.29930(16) 1.01917(8) 0.74653(9) 0.0226(3) Uani 1 1 d .
H91 H 0.3172 1.0308 0.8111 0.027 Uiso 1 1 calc R
H92 H 0.2519 1.0638 0.7117 0.027 Uiso 1 1 calc R
N10 N 0.19789(13) 0.95393(6) 0.72275(7) 0.0185(2) Uani 1 1 d .
C11 C 0.12974(16) 0.95245(8) 0.62476(9) 0.0215(3) Uani 1 1 d .
H111 H 0.2076 0.9603 0.5945 0.026 Uiso 1 1 calc R
H112 H 0.0589 0.9948 0.6079 0.026 Uiso 1 1 calc R
C12 C 0.04953(15) 0.87927(8) 0.59119(9) 0.0225(3) Uani 1 1 d .
H121 H -0.0367 0.8747 0.6150 0.027 Uiso 1 1 calc R
H122 H 0.0123 0.8810 0.5249 0.027 Uiso 1 1 calc R
C20 C 0.05425(17) 0.74054(8) 0.60726(9) 0.0243(3) Uani 1 1 d .
H201 H 0.1203 0.6965 0.6109 0.029 Uiso 1 1 calc R
H202 H -0.0165 0.7407 0.5464 0.029 Uiso 1 1 calc R
C21 C -0.03253(16) 0.72987(9) 0.67598(9) 0.0243(3) Uani 1 1 d .
O211 O -0.03757(11) 0.78197(6) 0.72982(7) 0.0267(2) Uani 1 1 d .
O212 O -0.09370(14) 0.66706(7) 0.67034(8) 0.0378(3) Uani 1 1 d .
C30 C 0.53259(15) 0.74855(8) 0.77158(9) 0.0192(3) Uani 1 1 d .
H301 H 0.6083 0.7746 0.8198 0.023 Uiso 1 1 calc R
H302 H 0.5818 0.7069 0.7489 0.023 Uiso 1 1 calc R
C31 C 0.41437(15) 0.71562(8) 0.81077(8) 0.0175(3) Uani 1 1 d .
O311 O 0.28611(10) 0.74050(6) 0.78562(6) 0.0211(2) Uani 1 1 d .
O312 O 0.45712(11) 0.66364(6) 0.86880(7) 0.0245(2) Uani 1 1 d .
C40 C 0.59472(17) 0.97340(8) 0.88460(9) 0.0247(3) Uani 1 1 d .
H401 H 0.5419 1.0196 0.8936 0.030 Uiso 1 1 calc R
H402 H 0.7002 0.9862 0.8948 0.030 Uiso 1 1 calc R
C41 C 0.57936(15) 0.91266(8) 0.95119(9) 0.0206(3) Uani 1 1 d .
O411 O 0.48345(11) 0.86327(6) 0.92104(6) 0.0247(2) Uani 1 1 d .
O412 O 0.66232(12) 0.91955(6) 1.02949(7) 0.0292(3) Uani 1 1 d .
C50 C 0.08139(16) 0.96026(9) 0.76853(10) 0.0248(3) Uani 1 1 d .
H501 H -0.0053 0.9303 0.7350 0.030 Uiso 1 1 calc R
H502 H 0.0501 1.0137 0.7674 0.030 Uiso 1 1 calc R
C51 C 0.13035(17) 0.93328(8) 0.86480(9) 0.0241(3) Uani 1 1 d .
H511 H 0.2150 0.9642 0.8989 0.029 Uiso 1 1 calc R
H512 H 0.0487 0.9406 0.8922 0.029 Uiso 1 1 calc R
N53 N 0.17423(14) 0.85251(7) 0.87216(8) 0.0209(3) Uani 1 1 d .
H531 H 0.106(2) 0.8245(11) 0.8272(14) 0.038(5) Uiso 1 1 d .
H532 H 0.266(2) 0.8466(11) 0.8608(13) 0.039(5) Uiso 1 1 d .
C54 C 0.18814(17) 0.82231(9) 0.96336(9) 0.0255(3) Uani 1 1 d .
H541 H 0.0917 0.8241 0.9752 0.031 Uiso 1 1 calc R
H542 H 0.2591 0.8529 1.0081 0.031 Uiso 1 1 calc R
H543 H 0.2228 0.7700 0.9670 0.031 Uiso 1 1 calc R
O1W O 0.20118(14) 0.90958(8) 0.36222(11) 0.0310(3) Uani 1 1 d .
H11W H 0.122(3) 0.8865(14) 0.3684(15) 0.053(6) Uiso 1 1 d .
H12W H 0.196(4) 0.918(2) 0.313(3) 0.024(10) Uiso 0.50 1 d P
H13W H 0.230(5) 0.937(3) 0.395(4) 0.042(14) Uiso 0.50 1 d P
O2W O 0.04596(15) 0.07033(8) 0.97299(9) 0.0408(3) Uani 1 1 d .
H21W H 0.138(3) 0.0738(14) 0.9689(15) 0.067(8) Uiso 1 1 d .
H22W H 0.0234 0.0244 0.9713 0.057(15) Uiso 0.50 1 d PR
H23W H -0.027(6) 0.080(2) 0.917(4) 0.047(12) Uiso 0.50 1 d P
O3W O 0.43123(14) 0.80083(9) 0.38245(8) 0.0399(3) Uani 1 1 d .
H31W H 0.420(3) 0.7793(15) 0.3314(19) 0.066(8) Uiso 1 1 d .
H32W H 0.363(3) 0.8323(17) 0.3747(19) 0.076(9) Uiso 1 1 d .
O4W O 0.71336(16) 0.86782(8) 0.44170(9) 0.0383(3) Uani 1 1 d .
H41W H 0.632(3) 0.8458(14) 0.4126(17) 0.060(7) Uiso 1 1 d .
H42W H 0.779(3) 0.8551(15) 0.4123(18) 0.070(8) Uiso 1 1 d .
O5WA O 0.6400(9) 1.0041(4) 0.5020(4) 0.0299(10) Uani 0.50 1 d P
O5WB O 0.6541(14) 0.9872(6) 0.5223(7) 0.074(3) Uani 0.50 1 d P
H51W H 0.676(4) 0.957(2) 0.497(2) 0.089 Uiso 1 1 d .
H52W H 0.685(8) 1.022(4) 0.544(5) 0.089 Uiso 0.50 1 d P
H53W H 0.580(8) 0.992(5) 0.515(6) 0.089 Uiso 0.50 1 d P
O6W O 0.67762(17) 0.58300(7) 0.68418(11) 0.0330(3) Uani 1 1 d .
H61W H 0.743(3) 0.6128(13) 0.6801(14) 0.041(6) Uiso 1 1 d .
H62W H 0.615(5) 0.586(2) 0.647(3) 0.031(13) Uiso 0.50 1 d P
H63W H 0.680(4) 0.583(2) 0.741(3) 0.030(10) Uiso 0.50 1 d P

loop_
_atom_site_aniso_label
_atom_site_aniso_U_11
_atom_site_aniso_U_22
_atom_site_aniso_U_33
_atom_site_aniso_U_23
_atom_site_aniso_U_13
_atom_site_aniso_U_12
N1 0.0162(6) 0.0207(6) 0.0145(5) -0.0006(4) 0.0012(4) -0.0034(4)
C2 0.0251(7) 0.0259(7) 0.0142(6) -0.0009(5) 0.0059(5) -0.0026(6)
C3 0.0273(7) 0.0203(7) 0.0194(6) -0.0028(5) 0.0101(6) 0.0010(6)
N4 0.0168(5) 0.0156(5) 0.0183(5) 0.0016(4) 0.0056(4) 0.0008(4)
C5 0.0198(7) 0.0226(7) 0.0269(7) 0.0044(6) 0.0114(6) 0.0015(6)
C6 0.0168(7) 0.0240(7) 0.0296(7) 0.0052(6) 0.0051(6) -0.0032(6)
N7 0.0194(6) 0.0183(6) 0.0181(5) 0.0023(4) 0.0016(4) -0.0059(5)
C8 0.0250(7) 0.0176(7) 0.0201(6) 0.0038(5) 0.0033(5) -0.0029(6)
C9 0.0280(8) 0.0160(7) 0.0228(6) 0.0001(5) 0.0055(6) 0.0009(6)
N10 0.0194(6) 0.0188(6) 0.0176(5) 0.0009(4) 0.0059(4) 0.0028(5)
C11 0.0216(7) 0.0215(7) 0.0194(6) 0.0053(5) 0.0026(5) 0.0038(6)
C12 0.0173(7) 0.0271(7) 0.0201(6) 0.0040(6) 0.0006(5) 0.0019(6)
C20 0.0252(7) 0.0233(7) 0.0219(6) -0.0048(5) 0.0025(6) -0.0099(6)
C21 0.0182(7) 0.0293(8) 0.0215(6) 0.0026(6) -0.0009(5) -0.0060(6)
O211 0.0185(5) 0.0345(6) 0.0260(5) 0.0016(4) 0.0048(4) -0.0018(4)
O212 0.0390(7) 0.0363(7) 0.0365(6) 0.0021(5) 0.0081(5) -0.0186(5)
C30 0.0182(7) 0.0166(6) 0.0230(6) 0.0042(5) 0.0064(5) 0.0051(5)
C31 0.0201(7) 0.0161(6) 0.0162(6) -0.0022(5) 0.0053(5) -0.0002(5)
O311 0.0169(5) 0.0255(5) 0.0212(5) 0.0004(4) 0.0060(4) 0.0008(4)
O312 0.0257(5) 0.0249(5) 0.0225(5) 0.0079(4) 0.0064(4) 0.0009(4)
C40 0.0272(8) 0.0229(7) 0.0187(6) 0.0001(5) -0.0020(6) -0.0075(6)
C41 0.0195(7) 0.0220(7) 0.0198(6) 0.0005(5) 0.0047(5) -0.0006(5)
O411 0.0236(5) 0.0271(5) 0.0212(5) 0.0012(4) 0.0032(4) -0.0092(4)
O412 0.0308(6) 0.0348(6) 0.0181(5) -0.0001(4) 0.0006(4) -0.0101(5)
C50 0.0219(7) 0.0290(8) 0.0251(7) 0.0030(6) 0.0092(6) 0.0085(6)
C51 0.0275(8) 0.0245(7) 0.0228(6) -0.0016(6) 0.0112(6) 0.0037(6)
N53 0.0196(6) 0.0242(6) 0.0185(5) -0.0020(5) 0.0048(5) 0.0004(5)
C54 0.0272(8) 0.0279(8) 0.0212(6) 0.0015(6) 0.0064(6) 0.0006(6)
O1W 0.0253(6) 0.0340(7) 0.0322(7) -0.0075(6) 0.0058(5) -0.0057(5)
O2W 0.0298(7) 0.0526(9) 0.0427(7) -0.0070(6) 0.0145(6) 0.0063(6)
O3W 0.0323(7) 0.0530(8) 0.0299(6) -0.0071(6) 0.0018(5) 0.0136(6)
O4W 0.0323(7) 0.0398(7) 0.0453(7) -0.0098(6) 0.0152(6) 0.0010(6)
O5WA 0.046(2) 0.019(2) 0.0269(18) -0.0091(14) 0.0136(14) -0.0055(16)
O5WB 0.106(6) 0.053(6) 0.075(6) -0.028(3) 0.045(5) -0.034(5)
O6W 0.0287(7) 0.0333(7) 0.0414(8) -0.0067(6) 0.0169(7) -0.0081(6)

loop_
_atom_type_symbol
_atom_type_description
_atom_type_scat_dispersion_real
_atom_type_scat_dispersion_imag
_atom_type_scat_source
C C 0.0033 0.0016 'International Tables Vol C Tables 4.2.6.8 and 6.1.1.4'
H H 0.0000 0.0000 'International Tables Vol C Tables 4.2.6.8 and 6.1.1.4'
N N 0.0061 0.0033 'International Tables Vol C Tables 4.2.6.8 and 6.1.1.4'
O O 0.0106 0.0060 'International Tables Vol C Tables 4.2.6.8 and 6.1.1.4'

loop_
_geom_angle_atom_site_label_1
_geom_angle_atom_site_label_2
_geom_angle_atom_site_label_3
_geom_angle
C12 N1 C20 110.86(11)
C12 N1 C2 110.99(11)
C20 N1 C2 109.97(11)
C12 N1 H11 110.7(11)
C20 N1 H11 106.2(11)
C2 N1 H11 108.0(11)
N1 C2 C3 110.74(11)
N1 C2 H21 109.5
C3 C2 H21 109.5
N1 C2 H22 109.5
C3 C2 H22 109.5
H21 C2 H22 108.1
N4 C3 C2 110.89(11)
N4 C3 H31 109.5
C2 C3 H31 109.5
N4 C3 H32 109.5
C2 C3 H32 109.5
H31 C3 H32 108.0
C30 N4 C5 113.34(11)
C30 N4 C3 110.42(11)
C5 N4 C3 110.40(11)
N4 C5 C6 112.46(11)
N4 C5 H51 109.1
C6 C5 H51 109.1
N4 C5 H52 109.1
C6 C5 H52 109.1
H51 C5 H52 107.8
N7 C6 C5 112.78(11)
N7 C6 H61 109.0
C5 C6 H61 109.0
N7 C6 H62 109.0
C5 C6 H62 109.0
H61 C6 H62 107.8
C6 N7 C8 113.67(11)
C6 N7 C40 111.08(11)
C8 N7 C40 112.51(11)
C6 N7 H71 106.1(12)
C8 N7 H71 107.7(12)
C40 N7 H71 105.1(12)
N7 C8 C9 110.26(11)
N7 C8 H81 109.6
C9 C8 H81 109.6
N7 C8 H82 109.6
C9 C8 H82 109.6
H81 C8 H82 108.1
N10 C9 C8 112.37(11)
N10 C9 H91 109.1
C8 C9 H91 109.1
N10 C9 H92 109.1
C8 C9 H92 109.1
H91 C9 H92 107.9
C11 N10 C50 109.46(11)
C11 N10 C9 109.43(11)
C50 N10 C9 109.83(11)
N10 C11 C12 113.47(11)
N10 C11 H111 108.9
C12 C11 H111 108.9
N10 C11 H112 108.9
C12 C11 H112 108.9
H111 C11 H112 107.7
N1 C12 C11 112.90(11)
N1 C12 H121 109.0
C11 C12 H121 109.0
N1 C12 H122 109.0
C11 C12 H122 109.0
H121 C12 H122 107.8
N1 C20 C21 115.30(12)
N1 C20 H201 108.4
C21 C20 H201 108.4
N1 C20 H202 108.4
C21 C20 H202 108.4
H201 C20 H202 107.5
O212 C21 O211 126.78(14)
O212 C21 C20 113.02(13)
O211 C21 C20 120.20(13)
N4 C30 C31 112.46(11)
N4 C30 H301 109.1
C31 C30 H301 109.1
N4 C30 H302 109.1
C31 C30 H302 109.1
H301 C30 H302 107.8
O311 C31 O312 124.32(13)
O311 C31 C30 119.72(12)
O312 C31 C30 115.95(12)
N7 C40 C41 109.49(11)
N7 C40 H401 109.8
C41 C40 H401 109.8
N7 C40 H402 109.8
C41 C40 H402 109.8
H401 C40 H402 108.2
O411 C41 O412 128.21(13)
O411 C41 C40 115.97(12)
O412 C41 C40 115.81(12)
N10 C50 C51 113.15(12)
N10 C50 H501 108.9
C51 C50 H501 108.9
N10 C50 H502 108.9
C51 C50 H502 108.9
H501 C50 H502 107.8
N53 C51 C50 112.39(12)
N53 C51 H511 109.1
C50 C51 H511 109.1
N53 C51 H512 109.1
C50 C51 H512 109.1
H511 C51 H512 107.9
C54 N53 C51 111.56(11)
C54 N53 H531 111.9(12)
C51 N53 H531 109.5(12)
C54 N53 H532 107.7(12)
C51 N53 H532 110.2(12)
H531 N53 H532 105.7(17)
N53 C54 H541 109.5
N53 C54 H542 109.5
H541 C54 H542 109.5
N53 C54 H543 109.5
H541 C54 H543 109.5
H542 C54 H543 109.5
H11W O1W H12W 113(3)
H11W O1W H13W 114(4)
H12W O1W H13W 119(5)
H21W O2W H22W 107.9
H21W O2W H23W 113(3)
H22W O2W H23W 92.1
H31W O3W H32W 106(3)
H41W O4W H42W 105(2)
H51W O5WA H52W 109(6)
H51W O5WA H53W 95(7)
H52W O5WA H53W 101(9)
H51W O5WB H52W 137(7)
H51W O5WB H53W 116(9)
H52W O5WB H53W 104(10)
H61W O6W H62W 112(4)
H61W O6W H63W 106(3)
H62W O6W H63W 127(4)

loop_
_geom_bond_atom_site_label_1
_geom_bond_atom_site_label_2
_geom_bond_distance
N1 C12 1.4985(18)
N1 C20 1.5011(18)
N1 C2 1.5094(17)
N1 H11 0.859(17)
C2 C3 1.513(2)
C2 H21 0.9900
C2 H22 0.9900
C3 N4 1.4731(17)
C3 H31 0.9900
C3 H32 0.9900
N4 C30 1.4671(17)
N4 C5 1.4688(18)
C5 C6 1.522(2)
C5 H51 0.9900
C5 H52 0.9900
C6 N7 1.5004(19)
C6 H61 0.9900
C6 H62 0.9900
N7 C8 1.5033(18)
N7 C40 1.5049(17)
N7 H71 0.859(19)
C8 C9 1.517(2)
C8 H81 0.9900
C8 H82 0.9900
C9 N10 1.4794(18)
C9 H91 0.9900
C9 H92 0.9900
N10 C11 1.4746(17)
N10 C50 1.4754(18)
C11 C12 1.517(2)
C11 H111 0.9900
C11 H112 0.9900
C12 H121 0.9900
C12 H122 0.9900
C20 C21 1.532(2)
C20 H201 0.9900
C20 H202 0.9900
C21 O212 1.2455(18)
C21 O211 1.2558(19)
C30 C31 1.5319(19)
C30 H301 0.9900
C30 H302 0.9900
C31 O311 1.2432(17)
C31 O312 1.2714(16)
C40 C41 1.528(2)
C40 H401 0.9900
C40 H402 0.9900
C41 O411 1.2506(17)
C41 O412 1.2512(17)
C50 C51 1.5116(19)
C50 H501 0.9900
C50 H502 0.9900
C51 N53 1.4855(19)
C51 H511 0.9900
C51 H512 0.9900
N53 C54 1.4850(18)
N53 H531 0.94(2)
N53 H532 0.94(2)
C54 H541 0.9800
C54 H542 0.9800
C54 H543 0.9800
O1W H11W 0.88(3)
O1W H12W 0.77(5)
O1W H13W 0.70(6)
O2W H21W 0.89(3)
O2W H22W 0.8401
O2W H23W 0.96(6)
O3W H31W 0.86(3)
O3W H32W 0.84(3)
O4W H41W 0.86(3)
O4W H42W 0.89(3)
O5WA H51W 0.91(4)
O5WA H52W 0.74(8)
O5WA H53W 0.69(8)
O5WB H51W 0.73(4)
O5WB H52W 0.72(8)
O5WB H53W 0.68(7)
O6W H61W 0.83(3)
O6W H62W 0.70(5)
O6W H63W 0.87(5)
